data_4517496
loop_
_publ_author_name
'Zhuo, Junming'
'Zhang, Yong'
'Li, Zijian'
'Li, Chao'

_publ_section_title
;
 Nickel-Catalyzed Direct Acylation of Aryl and Alkyl Bromides with
 Acylimidazoles
;
_journal_issue 6
_journal_name_full 'ACS Catalysis'
_journal_page_first 3895
_journal_page_last 3903
_journal_paper_doi 10.1021/acscatal.0c00246
_journal_volume 10
_journal_year 2020
_chemical_absolute_configuration unk
_chemical_formula_sum 'C39 H54 O5'
_chemical_formula_weight 602.82
_space_group_crystal_system monoclinic
_space_group_IT_number 5
_space_group_name_Hall 'C 2y'
_space_group_name_H-M_alt 'C 1 2 1'
_atom_sites_solution_hydrogens geom
_atom_sites_solution_primary dual
_audit_creation_method SHELXL-2014/7
_cell_angle_alpha 90
_cell_angle_beta 90.803(4)
_cell_angle_gamma 90
_cell_formula_units_Z 4
_cell_length_a 12.2802(6)
_cell_length_b 7.2838(4)
_cell_length_c 37.4807(17)
_cell_measurement_reflns_used 2460
_cell_measurement_temperature 180.00(10)
_cell_measurement_theta_max 21.3660
_cell_measurement_theta_min 2.1750
_cell_volume 3352.2(3)
_computing_structure_refinement 'SHELXL-2014/7 (Sheldrick, 2014)'
_diffrn_ambient_environment N~2~
_diffrn_ambient_temperature 180.00(10)
_diffrn_detector 'CCD plate'
_diffrn_measured_fraction_theta_full 0.999
_diffrn_measured_fraction_theta_max 0.918
_diffrn_measurement_device 'four-circle diffractometer'
_diffrn_measurement_device_type 'XtaLAB AFC12 (RINC): Kappa single'
_diffrn_radiation_monochromator graphite
_diffrn_radiation_probe x-ray
_diffrn_radiation_type 'Mo K\a'
_diffrn_radiation_wavelength 0.71073
_diffrn_reflns_av_R_equivalents 0.0582
_diffrn_reflns_av_unetI/netI 0.0988
_diffrn_reflns_Laue_measured_fraction_full 0.999
_diffrn_reflns_Laue_measured_fraction_max 0.918
_diffrn_reflns_limit_h_max 15
_diffrn_reflns_limit_h_min -16
_diffrn_reflns_limit_k_max 6
_diffrn_reflns_limit_k_min -9
_diffrn_reflns_limit_l_max 38
_diffrn_reflns_limit_l_min -51
_diffrn_reflns_number 12868
_diffrn_reflns_point_group_measured_fraction_full 0.712
_diffrn_reflns_point_group_measured_fraction_max 0.620
_diffrn_reflns_theta_full 25.242
_diffrn_reflns_theta_max 29.377
_diffrn_reflns_theta_min 2.717
_diffrn_source 'fine-focus sealed X-ray tube'
_diffrn_source_type 'Enhance (Mo) X-ray Source'
_exptl_absorpt_coefficient_mu 0.077
_exptl_absorpt_correction_T_max 1.00000
_exptl_absorpt_correction_T_min 0.66223
_exptl_absorpt_correction_type multi-scan
_exptl_absorpt_process_details
;
CrysAlisPro 1.171.39.29a (Rigaku Oxford Diffraction, 2015)
Empirical absorption correction using spherical harmonics,
 implemented in SCALE3 ABSPACK scaling algorithm.
;
_exptl_crystal_colour colorless
_exptl_crystal_density_diffrn 1.194
_exptl_crystal_description plate-like
_exptl_crystal_F_000 1312
_exptl_crystal_size_max 0.55
_exptl_crystal_size_mid 0.18
_exptl_crystal_size_min 0.02
_refine_diff_density_max 0.196
_refine_diff_density_min -0.195
_refine_diff_density_rms 0.049
_refine_ls_abs_structure_details
;
 Flack x determined using 748 quotients [(I+)-(I-)]/[(I+)+(I-)]
 (Parsons, Flack and Wagner, Acta Cryst. B69 (2013) 249-259).
;
_refine_ls_abs_structure_Flack -2.8(10)
_refine_ls_extinction_method none
_refine_ls_goodness_of_fit_ref 1.010
_refine_ls_hydrogen_treatment constr
_refine_ls_matrix_type full
_refine_ls_number_parameters 406
_refine_ls_number_reflns 5715
_refine_ls_number_restraints 1
_refine_ls_restrained_S_all 1.010
_refine_ls_R_factor_all 0.1091
_refine_ls_R_factor_gt 0.0598
_refine_ls_shift/su_max 0.002
_refine_ls_shift/su_mean 0.000
_refine_ls_structure_factor_coef Fsqd
_refine_ls_weighting_details 'w=1/[\s^2^(Fo^2^)+(0.0459P)^2^] where P=(Fo^2^+2Fc^2^)/3'
_refine_ls_weighting_scheme calc
_refine_ls_wR_factor_gt 0.1074
_refine_ls_wR_factor_ref 0.1213
_reflns_Friedel_coverage 0.258
_reflns_Friedel_fraction_full 0.372
_reflns_Friedel_fraction_max 0.275
_reflns_number_gt 3656
_reflns_number_total 5715
_reflns_threshold_expression 'I > 2\s(I)'
_cod_data_source_file cs0c00246_si_003.cif
_cod_data_source_block 3
_cod_depositor_comments
;Adding full bibliography for 4517495--4517497.cif.

 Adding full bibliography for 4517495--4517497.cif.
;
_cod_original_sg_symbol_H-M 'C 2'
_cod_database_code 4517496
_shelx_shelxl_version_number 2014/7
_shelx_space_group_comment
;
The symmetry employed for this shelxl refinement is uniquely defined
by the following loop, which should always be used as a source of
symmetry information in preference to the above space-group names.
They are only intended as comments.
;

loop_
_space_group_symop_operation_xyz
'x, y, z'
'-x, y, -z'
'x+1/2, y+1/2, z'
'-x+1/2, y+1/2, -z'

loop_
_atom_site_label
_atom_site_type_symbol
_atom_site_fract_x
_atom_site_fract_y
_atom_site_fract_z
_atom_site_U_iso_or_equiv
_atom_site_adp_type
_atom_site_occupancy
_atom_site_site_symmetry_order
_atom_site_calc_flag
_atom_site_refinement_flags_posn
_atom_site_refinement_flags_adp
_atom_site_refinement_flags_occupancy
_atom_site_disorder_assembly
_atom_site_disorder_group
O1 O 0.8503(2) 0.4929(4) 0.52080(7) 0.0473(8) Uani 1 1 d . . . . .
O2 O 0.7161(2) 0.3123(4) 0.36466(7) 0.0433(8) Uani 1 1 d . . . . .
O3 O 0.69817(19) 0.2661(4) 0.20180(6) 0.0373(7) Uani 1 1 d . . . . .
O4 O 0.4179(2) 0.3421(4) 0.04899(6) 0.0370(7) Uani 1 1 d . . . . .
O5 O 0.3121(2) 0.0941(5) 0.05724(8) 0.0643(10) Uani 1 1 d . . . . .
C1 C 0.7864(4) 0.4820(7) 0.55228(10) 0.0515(12) Uani 1 1 d . . . . .
H1A H 0.7476 0.3676 0.5525 0.077 Uiso 1 1 calc R U . . .
H1B H 0.7354 0.5818 0.5526 0.077 Uiso 1 1 calc R U . . .
H1C H 0.8333 0.4893 0.5729 0.077 Uiso 1 1 calc R U . . .
C2 C 0.7957(3) 0.4823(6) 0.48905(10) 0.0355(10) Uani 1 1 d . . . . .
C3 C 0.6835(3) 0.4800(6) 0.48470(10) 0.0373(10) Uani 1 1 d . . . . .
H3 H 0.6389 0.4903 0.5044 0.045 Uiso 1 1 calc R U . . .
C4 C 0.6380(3) 0.4625(6) 0.45091(9) 0.0336(10) Uani 1 1 d . . . . .
H4 H 0.5626 0.4611 0.4485 0.040 Uiso 1 1 calc R U . . .
C5 C 0.7000(3) 0.4472(5) 0.42061(9) 0.0275(9) Uani 1 1 d . . . . .
C6 C 0.8132(3) 0.4558(5) 0.42552(10) 0.0327(9) Uani 1 1 d . . . . .
H6 H 0.8575 0.4487 0.4057 0.039 Uiso 1 1 calc R U . . .
C7 C 0.8606(3) 0.4744(6) 0.45862(10) 0.0372(10) Uani 1 1 d . . . . .
H7 H 0.9360 0.4818 0.4609 0.045 Uiso 1 1 calc R U . . .
C8 C 0.6576(3) 0.4039(5) 0.38371(10) 0.0285(9) Uani 1 1 d . . . . .
C9 C 0.5455(3) 0.4683(5) 0.36988(9) 0.0250(8) Uani 1 1 d . . . . .
C10 C 0.5399(3) 0.4563(5) 0.32901(9) 0.0273(9) Uani 1 1 d . . . . .
H10A H 0.4654 0.4788 0.3213 0.033 Uiso 1 1 calc R U . . .
H10B H 0.5584 0.3321 0.3220 0.033 Uiso 1 1 calc R U . . .
C11 C 0.6149(3) 0.5906(5) 0.30914(9) 0.0236(9) Uani 1 1 d . . . . .
H11 H 0.6899 0.5535 0.3148 0.028 Uiso 1 1 calc R U . . .
C12 C 0.5997(2) 0.5679(5) 0.26919(9) 0.0206(8) Uani 1 1 d . . . . .
C13 C 0.6548(3) 0.4355(5) 0.25216(9) 0.0253(9) Uani 1 1 d . . . . .
H13 H 0.7044 0.3668 0.2656 0.030 Uiso 1 1 calc R U . . .
C14 C 0.6431(3) 0.3905(5) 0.21410(10) 0.0253(9) Uani 1 1 d . . . . .
C15 C 0.5611(2) 0.5000(5) 0.19221(9) 0.0225(8) Uani 1 1 d . . . . .
H15 H 0.4908 0.4440 0.1978 0.027 Uiso 1 1 calc R U . . .
C16 C 0.5690(3) 0.4822(5) 0.15058(9) 0.0248(8) Uani 1 1 d . . . . .
C17 C 0.5502(3) 0.2797(5) 0.13999(9) 0.0279(9) Uani 1 1 d . . . . .
H17A H 0.6130 0.2078 0.1474 0.033 Uiso 1 1 calc R U . . .
H17B H 0.4874 0.2332 0.1525 0.033 Uiso 1 1 calc R U . . .
C18 C 0.5317(3) 0.2550(6) 0.09993(9) 0.0311(9) Uani 1 1 d . . . . .
H18A H 0.5960 0.2946 0.0873 0.037 Uiso 1 1 calc R U . . .
H18B H 0.5197 0.1261 0.0947 0.037 Uiso 1 1 calc R U . . .
C19 C 0.4347(3) 0.3651(6) 0.08742(10) 0.0339(10) Uani 1 1 d . . . . .
H19 H 0.3701 0.3189 0.0996 0.041 Uiso 1 1 calc R U . . .
C20 C 0.4439(3) 0.5709(6) 0.09451(9) 0.0294(9) Uani 1 1 d . . . . .
C21 C 0.4723(3) 0.5972(5) 0.13490(9) 0.0251(9) Uani 1 1 d . . . . .
H21 H 0.4081 0.5509 0.1473 0.030 Uiso 1 1 calc R U . . .
C22 C 0.4812(3) 0.7965(5) 0.14645(9) 0.0316(9) Uani 1 1 d . . . . .
H22A H 0.4242 0.8676 0.1347 0.038 Uiso 1 1 calc R U . . .
H22B H 0.5508 0.8456 0.1392 0.038 Uiso 1 1 calc R U . . .
C23 C 0.4709(3) 0.8149(5) 0.18678(9) 0.0270(9) Uani 1 1 d . . . . .
H23A H 0.3979 0.7792 0.1935 0.032 Uiso 1 1 calc R U . . .
H23B H 0.4807 0.9428 0.1933 0.032 Uiso 1 1 calc R U . . .
C24 C 0.5534(3) 0.6981(5) 0.20804(9) 0.0225(8) Uani 1 1 d . . . . .
C25 C 0.5151(3) 0.6801(5) 0.24840(9) 0.0225(8) Uani 1 1 d . . . . .
C26 C 0.4955(3) 0.8711(5) 0.26495(9) 0.0263(9) Uani 1 1 d . . . . .
H26A H 0.5508 0.9550 0.2565 0.032 Uiso 1 1 calc R U . . .
H26B H 0.4253 0.9167 0.2567 0.032 Uiso 1 1 calc R U . . .
C27 C 0.4978(3) 0.8710(5) 0.30570(9) 0.0284(9) Uani 1 1 d . . . . .
H27A H 0.4364 0.8005 0.3142 0.034 Uiso 1 1 calc R U . . .
H27B H 0.4896 0.9961 0.3141 0.034 Uiso 1 1 calc R U . . .
C28 C 0.6033(3) 0.7901(5) 0.32157(9) 0.0245(8) Uani 1 1 d . . . . .
C29 C 0.6023(3) 0.7994(6) 0.36258(9) 0.0309(9) Uani 1 1 d . . . . .
H29A H 0.6752 0.7733 0.3716 0.037 Uiso 1 1 calc R U . . .
H29B H 0.5843 0.9238 0.3696 0.037 Uiso 1 1 calc R U . . .
C30 C 0.5230(3) 0.6682(5) 0.38031(9) 0.0291(9) Uani 1 1 d . . . . .
H30A H 0.4491 0.7003 0.3733 0.035 Uiso 1 1 calc R U . . .
H30B H 0.5293 0.6808 0.4060 0.035 Uiso 1 1 calc R U . . .
C31 C 0.4594(3) 0.3368(6) 0.38459(10) 0.0399(11) Uani 1 1 d . . . . .
H31A H 0.4735 0.2146 0.3763 0.060 Uiso 1 1 calc R U . . .
H31B H 0.3884 0.3750 0.3765 0.060 Uiso 1 1 calc R U . . .
H31C H 0.4624 0.3386 0.4102 0.060 Uiso 1 1 calc R U . . .
C32 C 0.6818(3) 0.5404(6) 0.13732(9) 0.0306(9) Uani 1 1 d . . . . .
H32A H 0.6849 0.6719 0.1357 0.046 Uiso 1 1 calc R U . . .
H32B H 0.6939 0.4879 0.1142 0.046 Uiso 1 1 calc R U . . .
H32C H 0.7369 0.4980 0.1538 0.046 Uiso 1 1 calc R U . . .
C33 C 0.3312(3) 0.6548(7) 0.08718(11) 0.0496(12) Uani 1 1 d . . . . .
H33A H 0.3057 0.6180 0.0639 0.074 Uiso 1 1 calc R U . . .
H33B H 0.3362 0.7862 0.0882 0.074 Uiso 1 1 calc R U . . .
H33C H 0.2812 0.6127 0.1049 0.074 Uiso 1 1 calc R U . . .
C34 C 0.5248(3) 0.6626(6) 0.06943(10) 0.0422(11) Uani 1 1 d . . . . .
H34A H 0.5932 0.5991 0.0707 0.063 Uiso 1 1 calc R U . . .
H34B H 0.5351 0.7883 0.0764 0.063 Uiso 1 1 calc R U . . .
H34C H 0.4967 0.6580 0.0454 0.063 Uiso 1 1 calc R U . . .
C35 C 0.6650(3) 0.7959(5) 0.20662(9) 0.0308(9) Uani 1 1 d . . . . .
H35A H 0.7213 0.7121 0.2139 0.046 Uiso 1 1 calc R U . . .
H35B H 0.6649 0.8998 0.2224 0.046 Uiso 1 1 calc R U . . .
H35C H 0.6779 0.8367 0.1827 0.046 Uiso 1 1 calc R U . . .
C36 C 0.4058(2) 0.5721(5) 0.25136(9) 0.0255(9) Uani 1 1 d . . . . .
H36A H 0.4195 0.4431 0.2487 0.038 Uiso 1 1 calc R U . . .
H36B H 0.3562 0.6122 0.2329 0.038 Uiso 1 1 calc R U . . .
H36C H 0.3745 0.5945 0.2743 0.038 Uiso 1 1 calc R U . . .
C37 C 0.7010(3) 0.9015(6) 0.30941(10) 0.0382(11) Uani 1 1 d . . . . .
H37A H 0.7666 0.8490 0.3192 0.057 Uiso 1 1 calc R U . . .
H37B H 0.6939 1.0258 0.3175 0.057 Uiso 1 1 calc R U . . .
H37C H 0.7039 0.8998 0.2838 0.057 Uiso 1 1 calc R U . . .
C38 C 0.3540(3) 0.2056(7) 0.03763(11) 0.0400(11) Uani 1 1 d . . . . .
C39 C 0.3406(4) 0.2059(8) -0.00220(11) 0.0632(15) Uani 1 1 d . . . . .
H39A H 0.2724 0.2624 -0.0086 0.095 Uiso 1 1 calc R U . . .
H39B H 0.3415 0.0819 -0.0109 0.095 Uiso 1 1 calc R U . . .
H39C H 0.3991 0.2737 -0.0126 0.095 Uiso 1 1 calc R U . . .

loop_
_atom_site_aniso_label
_atom_site_aniso_U_11
_atom_site_aniso_U_22
_atom_site_aniso_U_33
_atom_site_aniso_U_23
_atom_site_aniso_U_13
_atom_site_aniso_U_12
O1 0.0565(17) 0.053(2) 0.0317(16) 0.0020(17) -0.0165(13) -0.0013(16)
O2 0.0453(16) 0.051(2) 0.0332(16) -0.0096(16) -0.0073(12) 0.0202(15)
O3 0.0416(15) 0.0393(18) 0.0306(16) -0.0096(14) -0.0083(12) 0.0225(14)
O4 0.0436(15) 0.0463(19) 0.0208(14) -0.0003(14) -0.0052(11) -0.0046(14)
O5 0.067(2) 0.079(3) 0.047(2) -0.005(2) 0.0004(16) -0.035(2)
C1 0.087(3) 0.046(3) 0.021(2) 0.002(2) -0.014(2) 0.001(3)
C2 0.045(2) 0.031(3) 0.029(2) 0.000(2) -0.0149(18) 0.002(2)
C3 0.042(2) 0.046(3) 0.024(2) 0.000(2) 0.0004(16) 0.007(2)
C4 0.032(2) 0.039(3) 0.030(2) 0.000(2) -0.0028(16) 0.003(2)
C5 0.033(2) 0.023(2) 0.026(2) -0.0012(18) -0.0037(16) 0.0046(18)
C6 0.035(2) 0.030(2) 0.033(2) -0.005(2) 0.0050(17) 0.003(2)
C7 0.033(2) 0.037(3) 0.042(2) -0.005(2) -0.0054(18) 0.004(2)
C8 0.030(2) 0.029(3) 0.027(2) -0.0011(19) 0.0009(16) 0.0020(18)
C9 0.0281(19) 0.023(2) 0.0242(19) -0.0007(19) 0.0000(14) -0.0010(18)
C10 0.0278(19) 0.025(2) 0.029(2) 0.0014(19) -0.0069(15) 0.0031(18)
C11 0.0194(18) 0.027(2) 0.025(2) -0.0014(18) -0.0017(14) -0.0002(17)
C12 0.0193(17) 0.018(2) 0.025(2) 0.0032(18) -0.0003(14) -0.0019(16)
C13 0.0248(18) 0.028(2) 0.023(2) 0.0030(17) -0.0075(14) 0.0055(17)
C14 0.0219(18) 0.024(2) 0.030(2) 0.0003(19) -0.0010(15) 0.0000(18)
C15 0.0201(17) 0.022(2) 0.0253(19) 0.0037(18) 0.0003(14) 0.0015(17)
C16 0.0271(18) 0.024(2) 0.0237(19) -0.0006(19) -0.0004(14) 0.0024(18)
C17 0.035(2) 0.026(2) 0.022(2) -0.0015(18) -0.0015(15) 0.0041(19)
C18 0.043(2) 0.027(2) 0.023(2) -0.0039(18) -0.0027(16) 0.002(2)
C19 0.041(2) 0.041(3) 0.020(2) 0.002(2) -0.0015(16) 0.000(2)
C20 0.034(2) 0.034(3) 0.020(2) 0.0016(19) -0.0034(15) 0.012(2)
C21 0.0257(18) 0.025(2) 0.025(2) 0.0007(18) 0.0030(15) 0.0053(17)
C22 0.038(2) 0.032(3) 0.025(2) 0.004(2) -0.0020(16) 0.011(2)
C23 0.035(2) 0.019(2) 0.028(2) -0.0007(18) 0.0002(16) 0.0049(17)
C24 0.0240(18) 0.020(2) 0.023(2) 0.0022(17) 0.0011(14) 0.0046(17)
C25 0.0251(18) 0.021(2) 0.0217(19) 0.0026(17) -0.0015(14) 0.0045(17)
C26 0.032(2) 0.020(2) 0.027(2) 0.0012(18) 0.0031(15) 0.0034(18)
C27 0.039(2) 0.020(2) 0.026(2) -0.0027(18) 0.0020(16) 0.0044(18)
C28 0.0304(19) 0.019(2) 0.024(2) -0.0020(18) -0.0019(15) -0.0018(18)
C29 0.038(2) 0.025(2) 0.030(2) -0.003(2) -0.0006(16) 0.0045(19)
C30 0.033(2) 0.036(3) 0.0181(19) -0.0040(19) -0.0041(15) 0.009(2)
C31 0.043(2) 0.044(3) 0.033(2) 0.006(2) 0.0035(18) -0.007(2)
C32 0.031(2) 0.034(3) 0.027(2) -0.0008(19) 0.0005(16) 0.0021(18)
C33 0.053(3) 0.066(3) 0.029(2) -0.012(2) -0.0154(19) 0.026(2)
C34 0.062(3) 0.038(3) 0.026(2) 0.002(2) 0.002(2) 0.006(2)
C35 0.039(2) 0.027(2) 0.026(2) -0.0001(19) 0.0034(16) -0.0071(19)
C36 0.0216(18) 0.029(2) 0.026(2) 0.0031(18) -0.0005(14) 0.0029(17)
C37 0.042(2) 0.034(3) 0.038(2) 0.001(2) -0.0012(18) -0.015(2)
C38 0.035(2) 0.056(3) 0.029(2) -0.009(2) -0.0029(18) -0.002(2)
C39 0.069(3) 0.085(4) 0.036(3) -0.013(3) -0.010(2) -0.012(3)

loop_
_atom_type_symbol
_atom_type_description
_atom_type_scat_dispersion_real
_atom_type_scat_dispersion_imag
_atom_type_scat_source
C C 0.0033 0.0016 'International Tables Vol C Tables 4.2.6.8 and 6.1.1.4'
H H 0.0000 0.0000 'International Tables Vol C Tables 4.2.6.8 and 6.1.1.4'
O O 0.0106 0.0060 'International Tables Vol C Tables 4.2.6.8 and 6.1.1.4'

loop_
_geom_angle_atom_site_label_1
_geom_angle_atom_site_label_2
_geom_angle_atom_site_label_3
_geom_angle
_geom_angle_site_symmetry_1
_geom_angle_site_symmetry_3
_geom_angle_publ_flag
C2 O1 C1 116.7(3) . . ?
C38 O4 C19 118.3(3) . . ?
O1 C1 H1A 109.5 . . ?
O1 C1 H1B 109.5 . . ?
H1A C1 H1B 109.5 . . ?
O1 C1 H1C 109.5 . . ?
H1A C1 H1C 109.5 . . ?
H1B C1 H1C 109.5 . . ?
O1 C2 C3 125.6(3) . . ?
O1 C2 C7 115.7(3) . . ?
C3 C2 C7 118.7(3) . . ?
C4 C3 C2 119.8(3) . . ?
C4 C3 H3 120.1 . . ?
C2 C3 H3 120.1 . . ?
C5 C4 C3 122.8(3) . . ?
C5 C4 H4 118.6 . . ?
C3 C4 H4 118.6 . . ?
C4 C5 C6 116.4(3) . . ?
C4 C5 C8 125.9(3) . . ?
C6 C5 C8 117.4(3) . . ?
C7 C6 C5 122.2(3) . . ?
C7 C6 H6 118.9 . . ?
C5 C6 H6 118.9 . . ?
C6 C7 C2 120.1(3) . . ?
C6 C7 H7 120.0 . . ?
C2 C7 H7 120.0 . . ?
O2 C8 C5 117.0(3) . . ?
O2 C8 C9 120.1(3) . . ?
C5 C8 C9 122.9(3) . . ?
C30 C9 C10 107.6(3) . . ?
C30 C9 C31 111.9(3) . . ?
C10 C9 C31 107.5(3) . . ?
C30 C9 C8 111.6(3) . . ?
C10 C9 C8 110.3(3) . . ?
C31 C9 C8 107.8(3) . . ?
C9 C10 C11 115.3(3) . . ?
C9 C10 H10A 108.5 . . ?
C11 C10 H10A 108.5 . . ?
C9 C10 H10B 108.5 . . ?
C11 C10 H10B 108.5 . . ?
H10A C10 H10B 107.5 . . ?
C12 C11 C28 113.1(3) . . ?
C12 C11 C10 110.0(3) . . ?
C28 C11 C10 113.3(3) . . ?
C12 C11 H11 106.6 . . ?
C28 C11 H11 106.6 . . ?
C10 C11 H11 106.6 . . ?
C13 C12 C11 119.4(3) . . ?
C13 C12 C25 119.0(3) . . ?
C11 C12 C25 121.3(3) . . ?
C12 C13 C14 125.3(3) . . ?
C12 C13 H13 117.3 . . ?
C14 C13 H13 117.3 . . ?
O3 C14 C13 118.9(3) . . ?
O3 C14 C15 123.5(3) . . ?
C13 C14 C15 117.6(3) . . ?
C14 C15 C24 108.9(3) . . ?
C14 C15 C16 116.4(3) . . ?
C24 C15 C16 117.3(3) . . ?
C14 C15 H15 104.2 . . ?
C24 C15 H15 104.2 . . ?
C16 C15 H15 104.2 . . ?
C32 C16 C17 108.2(3) . . ?
C32 C16 C21 114.5(3) . . ?
C17 C16 C21 107.8(3) . . ?
C32 C16 C15 111.5(3) . . ?
C17 C16 C15 108.9(3) . . ?
C21 C16 C15 105.8(3) . . ?
C18 C17 C16 112.7(3) . . ?
C18 C17 H17A 109.1 . . ?
C16 C17 H17A 109.1 . . ?
C18 C17 H17B 109.1 . . ?
C16 C17 H17B 109.1 . . ?
H17A C17 H17B 107.8 . . ?
C19 C18 C17 110.5(3) . . ?
C19 C18 H18A 109.6 . . ?
C17 C18 H18A 109.6 . . ?
C19 C18 H18B 109.6 . . ?
C17 C18 H18B 109.6 . . ?
H18A C18 H18B 108.1 . . ?
O4 C19 C18 110.3(3) . . ?
O4 C19 C20 107.0(3) . . ?
C18 C19 C20 114.4(3) . . ?
O4 C19 H19 108.3 . . ?
C18 C19 H19 108.3 . . ?
C20 C19 H19 108.3 . . ?
C19 C20 C34 111.7(3) . . ?
C19 C20 C33 107.2(3) . . ?
C34 C20 C33 107.9(3) . . ?
C19 C20 C21 107.7(3) . . ?
C34 C20 C21 113.9(3) . . ?
C33 C20 C21 108.2(3) . . ?
C22 C21 C20 114.1(3) . . ?
C22 C21 C16 110.7(3) . . ?
C20 C21 C16 117.2(3) . . ?
C22 C21 H21 104.4 . . ?
C20 C21 H21 104.4 . . ?
C16 C21 H21 104.4 . . ?
C21 C22 C23 111.1(3) . . ?
C21 C22 H22A 109.4 . . ?
C23 C22 H22A 109.4 . . ?
C21 C22 H22B 109.4 . . ?
C23 C22 H22B 109.4 . . ?
H22A C22 H22B 108.0 . . ?
C22 C23 C24 113.7(3) . . ?
C22 C23 H23A 108.8 . . ?
C24 C23 H23A 108.8 . . ?
C22 C23 H23B 108.8 . . ?
C24 C23 H23B 108.8 . . ?
H23A C23 H23B 107.7 . . ?
C23 C24 C35 107.8(3) . . ?
C23 C24 C15 110.9(3) . . ?
C35 C24 C15 110.7(3) . . ?
C23 C24 C25 109.6(2) . . ?
C35 C24 C25 110.1(3) . . ?
C15 C24 C25 107.7(3) . . ?
C12 C25 C26 112.7(3) . . ?
C12 C25 C36 105.9(3) . . ?
C26 C25 C36 106.7(3) . . ?
C12 C25 C24 108.7(2) . . ?
C26 C25 C24 110.9(3) . . ?
C36 C25 C24 112.0(3) . . ?
C27 C26 C25 113.6(3) . . ?
C27 C26 H26A 108.8 . . ?
C25 C26 H26A 108.8 . . ?
C27 C26 H26B 108.8 . . ?
C25 C26 H26B 108.8 . . ?
H26A C26 H26B 107.7 . . ?
C26 C27 C28 113.0(3) . . ?
C26 C27 H27A 109.0 . . ?
C28 C27 H27A 109.0 . . ?
C26 C27 H27B 109.0 . . ?
C28 C27 H27B 109.0 . . ?
H27A C27 H27B 107.8 . . ?
C37 C28 C11 109.7(3) . . ?
C37 C28 C27 110.1(3) . . ?
C11 C28 C27 109.1(3) . . ?
C37 C28 C29 107.0(3) . . ?
C11 C28 C29 110.3(3) . . ?
C27 C28 C29 110.6(3) . . ?
C30 C29 C28 115.0(3) . . ?
C30 C29 H29A 108.5 . . ?
C28 C29 H29A 108.5 . . ?
C30 C29 H29B 108.5 . . ?
C28 C29 H29B 108.5 . . ?
H29A C29 H29B 107.5 . . ?
C29 C30 C9 111.4(3) . . ?
C29 C30 H30A 109.3 . . ?
C9 C30 H30A 109.3 . . ?
C29 C30 H30B 109.3 . . ?
C9 C30 H30B 109.3 . . ?
H30A C30 H30B 108.0 . . ?
C9 C31 H31A 109.5 . . ?
C9 C31 H31B 109.5 . . ?
H31A C31 H31B 109.5 . . ?
C9 C31 H31C 109.5 . . ?
H31A C31 H31C 109.5 . . ?
H31B C31 H31C 109.5 . . ?
C16 C32 H32A 109.5 . . ?
C16 C32 H32B 109.5 . . ?
H32A C32 H32B 109.5 . . ?
C16 C32 H32C 109.5 . . ?
H32A C32 H32C 109.5 . . ?
H32B C32 H32C 109.5 . . ?
C20 C33 H33A 109.5 . . ?
C20 C33 H33B 109.5 . . ?
H33A C33 H33B 109.5 . . ?
C20 C33 H33C 109.5 . . ?
H33A C33 H33C 109.5 . . ?
H33B C33 H33C 109.5 . . ?
C20 C34 H34A 109.5 . . ?
C20 C34 H34B 109.5 . . ?
H34A C34 H34B 109.5 . . ?
C20 C34 H34C 109.5 . . ?
H34A C34 H34C 109.5 . . ?
H34B C34 H34C 109.5 . . ?
C24 C35 H35A 109.5 . . ?
C24 C35 H35B 109.5 . . ?
H35A C35 H35B 109.5 . . ?
C24 C35 H35C 109.5 . . ?
H35A C35 H35C 109.5 . . ?
H35B C35 H35C 109.5 . . ?
C25 C36 H36A 109.5 . . ?
C25 C36 H36B 109.5 . . ?
H36A C36 H36B 109.5 . . ?
C25 C36 H36C 109.5 . . ?
H36A C36 H36C 109.5 . . ?
H36B C36 H36C 109.5 . . ?
C28 C37 H37A 109.5 . . ?
C28 C37 H37B 109.5 . . ?
H37A C37 H37B 109.5 . . ?
C28 C37 H37C 109.5 . . ?
H37A C37 H37C 109.5 . . ?
H37B C37 H37C 109.5 . . ?
O5 C38 O4 123.9(4) . . ?
O5 C38 C39 124.2(4) . . ?
O4 C38 C39 111.9(4) . . ?
C38 C39 H39A 109.5 . . ?
C38 C39 H39B 109.5 . . ?
H39A C39 H39B 109.5 . . ?
C38 C39 H39C 109.5 . . ?
H39A C39 H39C 109.5 . . ?
H39B C39 H39C 109.5 . . ?

loop_
_geom_bond_atom_site_label_1
_geom_bond_atom_site_label_2
_geom_bond_distance
_geom_bond_site_symmetry_2
_geom_bond_publ_flag
O1 C2 1.360(4) . ?
O1 C1 1.429(5) . ?
O2 C8 1.219(4) . ?
O3 C14 1.225(4) . ?
O4 C38 1.333(5) . ?
O4 C19 1.462(4) . ?
O5 C38 1.215(5) . ?
C1 H1A 0.9600 . ?
C1 H1B 0.9600 . ?
C1 H1C 0.9600 . ?
C2 C3 1.385(5) . ?
C2 C7 1.402(5) . ?
C3 C4 1.383(5) . ?
C3 H3 0.9300 . ?
C4 C5 1.380(5) . ?
C4 H4 0.9300 . ?
C5 C6 1.401(5) . ?
C5 C8 1.504(5) . ?
C6 C7 1.370(5) . ?
C6 H6 0.9300 . ?
C7 H7 0.9300 . ?
C8 C9 1.537(5) . ?
C9 C30 1.533(5) . ?
C9 C10 1.535(4) . ?
C9 C31 1.536(5) . ?
C10 C11 1.542(5) . ?
C10 H10A 0.9700 . ?
C10 H10B 0.9700 . ?
C11 C12 1.515(5) . ?
C11 C28 1.533(5) . ?
C11 H11 0.9800 . ?
C12 C13 1.345(4) . ?
C12 C25 1.527(5) . ?
C13 C14 1.469(5) . ?
C13 H13 0.9300 . ?
C14 C15 1.516(5) . ?
C15 C24 1.564(5) . ?
C15 C16 1.570(4) . ?
C15 H15 0.9800 . ?
C16 C32 1.537(4) . ?
C16 C17 1.544(5) . ?
C16 C21 1.562(5) . ?
C17 C18 1.526(5) . ?
C17 H17A 0.9700 . ?
C17 H17B 0.9700 . ?
C18 C19 1.505(5) . ?
C18 H18A 0.9700 . ?
C18 H18B 0.9700 . ?
C19 C20 1.526(5) . ?
C19 H19 0.9800 . ?
C20 C34 1.531(5) . ?
C20 C33 1.534(5) . ?
C20 C21 1.560(5) . ?
C21 C22 1.518(5) . ?
C21 H21 0.9800 . ?
C22 C23 1.525(4) . ?
C22 H22A 0.9700 . ?
C22 H22B 0.9700 . ?
C23 C24 1.537(5) . ?
C23 H23A 0.9700 . ?
C23 H23B 0.9700 . ?
C24 C35 1.546(5) . ?
C24 C25 1.596(5) . ?
C25 C26 1.544(5) . ?
C25 C36 1.561(4) . ?
C26 C27 1.527(5) . ?
C26 H26A 0.9700 . ?
C26 H26B 0.9700 . ?
C27 C28 1.536(5) . ?
C27 H27A 0.9700 . ?
C27 H27B 0.9700 . ?
C28 C37 1.523(5) . ?
C28 C29 1.539(5) . ?
C29 C30 1.524(5) . ?
C29 H29A 0.9700 . ?
C29 H29B 0.9700 . ?
C30 H30A 0.9700 . ?
C30 H30B 0.9700 . ?
C31 H31A 0.9600 . ?
C31 H31B 0.9600 . ?
C31 H31C 0.9600 . ?
C32 H32A 0.9600 . ?
C32 H32B 0.9600 . ?
C32 H32C 0.9600 . ?
C33 H33A 0.9600 . ?
C33 H33B 0.9600 . ?
C33 H33C 0.9600 . ?
C34 H34A 0.9600 . ?
C34 H34B 0.9600 . ?
C34 H34C 0.9600 . ?
C35 H35A 0.9600 . ?
C35 H35B 0.9600 . ?
C35 H35C 0.9600 . ?
C36 H36A 0.9600 . ?
C36 H36B 0.9600 . ?
C36 H36C 0.9600 . ?
C37 H37A 0.9600 . ?
C37 H37B 0.9600 . ?
C37 H37C 0.9600 . ?
C38 C39 1.500(6) . ?
C39 H39A 0.9600 . ?
C39 H39B 0.9600 . ?
C39 H39C 0.9600 . ?

loop_
_geom_torsion_atom_site_label_1
_geom_torsion_atom_site_label_2
_geom_torsion_atom_site_label_3
_geom_torsion_atom_site_label_4
_geom_torsion
_geom_torsion_site_symmetry_1
_geom_torsion_site_symmetry_2
_geom_torsion_site_symmetry_3
_geom_torsion_site_symmetry_4
_geom_torsion_publ_flag
C1 O1 C2 C3 6.7(6) . . . . ?
C1 O1 C2 C7 -173.7(4) . . . . ?
O1 C2 C3 C4 -177.8(4) . . . . ?
C7 C2 C3 C4 2.7(6) . . . . ?
C2 C3 C4 C5 -0.1(7) . . . . ?
C3 C4 C5 C6 -1.9(6) . . . . ?
C3 C4 C5 C8 171.7(4) . . . . ?
C4 C5 C6 C7 1.4(6) . . . . ?
C8 C5 C6 C7 -172.8(4) . . . . ?
C5 C6 C7 C2 1.1(6) . . . . ?
O1 C2 C7 C6 177.3(4) . . . . ?
C3 C2 C7 C6 -3.1(6) . . . . ?
C4 C5 C8 O2 -145.7(4) . . . . ?
C6 C5 C8 O2 27.9(5) . . . . ?
C4 C5 C8 C9 33.7(6) . . . . ?
C6 C5 C8 C9 -152.7(4) . . . . ?
O2 C8 C9 C30 -137.7(4) . . . . ?
C5 C8 C9 C30 43.0(4) . . . . ?
O2 C8 C9 C10 -18.1(5) . . . . ?
C5 C8 C9 C10 162.5(3) . . . . ?
O2 C8 C9 C31 99.0(4) . . . . ?
C5 C8 C9 C31 -80.3(4) . . . . ?
C30 C9 C10 C11 54.8(4) . . . . ?
C31 C9 C10 C11 175.5(3) . . . . ?
C8 C9 C10 C11 -67.1(4) . . . . ?
C9 C10 C11 C12 -178.7(3) . . . . ?
C9 C10 C11 C28 -50.9(4) . . . . ?
C28 C11 C12 C13 148.2(3) . . . . ?
C10 C11 C12 C13 -84.0(4) . . . . ?
C28 C11 C12 C25 -37.7(4) . . . . ?
C10 C11 C12 C25 90.1(4) . . . . ?
C11 C12 C13 C14 176.0(3) . . . . ?
C25 C12 C13 C14 1.8(5) . . . . ?
C12 C13 C14 O3 -179.9(3) . . . . ?
C12 C13 C14 C15 -0.9(5) . . . . ?
O3 C14 C15 C24 -150.0(3) . . . . ?
C13 C14 C15 C24 31.0(4) . . . . ?
O3 C14 C15 C16 -14.8(5) . . . . ?
C13 C14 C15 C16 166.2(3) . . . . ?
C14 C15 C16 C32 -58.4(4) . . . . ?
C24 C15 C16 C32 73.1(4) . . . . ?
C14 C15 C16 C17 61.0(4) . . . . ?
C24 C15 C16 C17 -167.6(3) . . . . ?
C14 C15 C16 C21 176.6(3) . . . . ?
C24 C15 C16 C21 -52.0(3) . . . . ?
C32 C16 C17 C18 -71.1(4) . . . . ?
C21 C16 C17 C18 53.2(4) . . . . ?
C15 C16 C17 C18 167.5(3) . . . . ?
C16 C17 C18 C19 -58.7(4) . . . . ?
C38 O4 C19 C18 89.8(4) . . . . ?
C38 O4 C19 C20 -145.2(3) . . . . ?
C17 C18 C19 O4 179.5(3) . . . . ?
C17 C18 C19 C20 58.9(4) . . . . ?
O4 C19 C20 C34 -49.3(4) . . . . ?
C18 C19 C20 C34 73.1(4) . . . . ?
O4 C19 C20 C33 68.7(4) . . . . ?
C18 C19 C20 C33 -168.9(3) . . . . ?
O4 C19 C20 C21 -175.0(3) . . . . ?
C18 C19 C20 C21 -52.6(4) . . . . ?
C19 C20 C21 C22 -178.4(3) . . . . ?
C34 C20 C21 C22 57.2(4) . . . . ?
C33 C20 C21 C22 -62.8(4) . . . . ?
C19 C20 C21 C16 49.8(4) . . . . ?
C34 C20 C21 C16 -74.6(4) . . . . ?
C33 C20 C21 C16 165.4(3) . . . . ?
C32 C16 C21 C22 -63.5(4) . . . . ?
C17 C16 C21 C22 176.1(3) . . . . ?
C15 C16 C21 C22 59.7(4) . . . . ?
C32 C16 C21 C20 69.8(4) . . . . ?
C17 C16 C21 C20 -50.6(4) . . . . ?
C15 C16 C21 C20 -167.0(3) . . . . ?
C20 C21 C22 C23 161.0(3) . . . . ?
C16 C21 C22 C23 -64.1(4) . . . . ?
C21 C22 C23 C24 55.7(4) . . . . ?
C22 C23 C24 C35 76.6(4) . . . . ?
C22 C23 C24 C15 -44.7(4) . . . . ?
C22 C23 C24 C25 -163.5(3) . . . . ?
C14 C15 C24 C23 -179.9(3) . . . . ?
C16 C15 C24 C23 45.3(4) . . . . ?
C14 C15 C24 C35 60.5(3) . . . . ?
C16 C15 C24 C35 -74.3(4) . . . . ?
C14 C15 C24 C25 -59.9(3) . . . . ?
C16 C15 C24 C25 165.3(2) . . . . ?
C13 C12 C25 C26 -155.2(3) . . . . ?
C11 C12 C25 C26 30.7(4) . . . . ?
C13 C12 C25 C36 88.5(3) . . . . ?
C11 C12 C25 C36 -85.6(4) . . . . ?
C13 C12 C25 C24 -31.9(4) . . . . ?
C11 C12 C25 C24 154.0(3) . . . . ?
C23 C24 C25 C12 -178.5(3) . . . . ?
C35 C24 C25 C12 -60.1(4) . . . . ?
C15 C24 C25 C12 60.7(3) . . . . ?
C23 C24 C25 C26 -54.1(4) . . . . ?
C35 C24 C25 C26 64.3(3) . . . . ?
C15 C24 C25 C26 -174.9(3) . . . . ?
C23 C24 C25 C36 64.9(4) . . . . ?
C35 C24 C25 C36 -176.7(3) . . . . ?
C15 C24 C25 C36 -55.9(3) . . . . ?
C12 C25 C26 C27 -37.8(4) . . . . ?
C36 C25 C26 C27 78.0(4) . . . . ?
C24 C25 C26 C27 -159.8(3) . . . . ?
C25 C26 C27 C28 55.1(4) . . . . ?
C12 C11 C28 C37 -70.9(4) . . . . ?
C10 C11 C28 C37 163.0(3) . . . . ?
C12 C11 C28 C27 49.8(4) . . . . ?
C10 C11 C28 C27 -76.3(3) . . . . ?
C12 C11 C28 C29 171.4(2) . . . . ?
C10 C11 C28 C29 45.3(4) . . . . ?
C26 C27 C28 C37 60.1(4) . . . . ?
C26 C27 C28 C11 -60.3(4) . . . . ?
C26 C27 C28 C29 178.2(3) . . . . ?
C37 C28 C29 C30 -169.4(3) . . . . ?
C11 C28 C29 C30 -50.0(4) . . . . ?
C27 C28 C29 C30 70.7(4) . . . . ?
C28 C29 C30 C9 57.4(4) . . . . ?
C10 C9 C30 C29 -56.5(3) . . . . ?
C31 C9 C30 C29 -174.4(3) . . . . ?
C8 C9 C30 C29 64.6(4) . . . . ?
C19 O4 C38 O5 -3.0(6) . . . . ?
C19 O4 C38 C39 177.2(3) . . . . ?
